data_2012544
loop_
_publ_author_name
'Otieno, Tom'
'Blanton, Jaime R.'
'Hatfield, M. Jason'
'Asher, Sherry L.'
'Parkin, Sean'

_publ_section_title
;
 A copper(II)--pyrazole complex cation with f&#x0331; \/overline 3
 imposed symmetry
;
_journal_issue 3
_journal_name_full 'Acta Crystallographica Section C'
_journal_page_first m182
_journal_page_last m185
_journal_paper_doi 10.1107/S010827010200152X
_journal_volume 58
_journal_year 2002
_chemical_formula_iupac '[Cu (C3 H4 N2)6] (As F6)2'
_chemical_formula_moiety 'C18 H24 Cu N12 2+ , 2As F6 -'
_chemical_formula_sum 'C18 H24 As2 Cu F12 N12'
_chemical_formula_weight 849.87
_chemical_name_systematic
;
hexakis(pyrazole-N^2^)copper(II) bis(hexafluoroarsenate)
;
_space_group_IT_number 147
_symmetry_cell_setting trigonal
_symmetry_space_group_name_Hall '-P 3'
_symmetry_space_group_name_H-M 'P -3'
_atom_sites_solution_hydrogens geom
_atom_sites_solution_primary direct
_atom_sites_solution_secondary difmap
_audit_creation_method SHELXL97
_cell_angle_alpha 90
_cell_angle_beta 90
_cell_angle_gamma 120
_cell_formula_units_Z 1
_cell_length_a 10.1780(14)
_cell_length_b 10.1780(14)
_cell_length_c 8.0980(16)
_cell_measurement_reflns_used 3793
_cell_measurement_temperature 173(2)
_cell_measurement_theta_max 27.48
_cell_measurement_theta_min 1.00
_cell_volume 726.5(2)
_computing_cell_refinement 'SCALEPACK (Otwinowski & Minor, 1997)'
_computing_data_collection 'COLLECT (Nonius, 1998)'
_computing_data_reduction 'DENZO-SMN (Otwinowski & Minor, 1997)'
_computing_molecular_graphics 'XP in SHELXTL (Siemens, 1994)'
_computing_publication_material 'SHELXL97 and local procedures'
_computing_structure_refinement 'SHELXL97 (Sheldrick, 1997)'
_computing_structure_solution 'SHELXS97 (Sheldrick, 1990)'
_diffrn_ambient_temperature 173(2)
_diffrn_detector_area_resol_mean 18
_diffrn_measured_fraction_theta_full 1.000
_diffrn_measured_fraction_theta_max 1.000
_diffrn_measurement_device_type 'Nonius KappaCCD area-detector'
_diffrn_measurement_method '\w scans at fixed \c = 55\%'
_diffrn_radiation_monochromator graphite
_diffrn_radiation_source 'fine-focus sealed tube'
_diffrn_radiation_type MoK\a
_diffrn_radiation_wavelength .71073
_diffrn_reflns_av_R_equivalents .032
_diffrn_reflns_av_sigmaI/netI .026
_diffrn_reflns_limit_h_max 8
_diffrn_reflns_limit_h_min -13
_diffrn_reflns_limit_k_max 13
_diffrn_reflns_limit_k_min -12
_diffrn_reflns_limit_l_max 10
_diffrn_reflns_limit_l_min -10
_diffrn_reflns_number 4497
_diffrn_reflns_theta_full 27.42
_diffrn_reflns_theta_max 27.42
_diffrn_reflns_theta_min 2.31
_diffrn_standards_decay_% <1
_exptl_absorpt_coefficient_mu 3.124
_exptl_absorpt_correction_T_max .458
_exptl_absorpt_correction_T_min .409
_exptl_absorpt_correction_type multi-scan
_exptl_absorpt_process_details '(SCALEPACK; Otwinowski & Minor, 1997)'
_exptl_crystal_colour blue
_exptl_crystal_density_diffrn 1.943
_exptl_crystal_density_meas ?
_exptl_crystal_density_method 'not measured'
_exptl_crystal_description 'irregular block'
_exptl_crystal_F_000 419
_exptl_crystal_size_max .30
_exptl_crystal_size_mid .28
_exptl_crystal_size_min .25
_refine_diff_density_max .973
_refine_diff_density_min -.770
_refine_ls_extinction_coef .011(2)
_refine_ls_extinction_expression Fc^*^=kFc[1+0.001xFc^2^\l^3^/sin(2\q)]^-1/4^
_refine_ls_extinction_method 'SHELXL97 (Sheldrick, 1997)'
_refine_ls_goodness_of_fit_ref 1.060
_refine_ls_hydrogen_treatment constr
_refine_ls_matrix_type full
_refine_ls_number_parameters 70
_refine_ls_number_reflns 1107
_refine_ls_number_restraints 16
_refine_ls_restrained_S_all 1.065
_refine_ls_R_factor_all .045
_refine_ls_R_factor_gt .036
_refine_ls_shift/su_max <0.001
_refine_ls_shift/su_mean .000
_refine_ls_structure_factor_coef Fsqd
_refine_ls_weighting_details 'calc w = 1/[\s^2^(Fo^2^)+(0.0486P)^2^+0.9805P] where P=(Fo^2^+2Fc^2^)/3'
_refine_ls_weighting_scheme calc
_refine_ls_wR_factor_gt .093
_refine_ls_wR_factor_ref .097
_reflns_number_gt 949
_reflns_number_total 1107
_reflns_threshold_expression I>2\s(I)
_cod_data_source_file bj1038.cif
_cod_data_source_block I
_cod_depositor_comments
;
The following automatic conversions were performed:

'_exptl_crystal_density_meas' value 'not measured' was changed to '?'
- the value is perceived as not measured.

Automatic conversion script
Id: cif_fix_values 3008 2015-01-20 13:52:24Z robertas 
;
_cod_database_code 2012544
_cod_database_fobs_code 2012544

loop_
_symmetry_equiv_pos_as_xyz
'x, y, z'
'-y, x-y, z'
'-x+y, -x, z'
'-x, -y, -z'
'y, -x+y, -z'
'x-y, x, -z'

loop_
_atom_site_label
_atom_site_fract_x
_atom_site_fract_y
_atom_site_fract_z
_atom_site_U_iso_or_equiv
_atom_site_adp_type
_atom_site_calc_flag
_atom_site_refinement_flags
_atom_site_occupancy
_atom_site_disorder_assembly
_atom_site_disorder_group
_atom_site_type_symbol
Cu .0000 .0000 .0000 .0203(2) Uani d SU 1 . . Cu
N1 .1098(3) -.0880(3) -.1530(3) .0352(6) Uani d U 1 . . N
N2 .2597(3) -.0385(3) -.1463(3) .0367(6) Uani d U 1 . . N
H2 .3207 .0230 -.0697 .044 Uiso calc R 1 . . H
C1 .0610(4) -.1772(4) -.2872(4) .0387(8) Uani d U 1 . . C
H1 -.0410 -.2288 -.3250 .046 Uiso calc R 1 . . H
C2 .1794(4) -.1839(4) -.3632(4) .0421(8) Uani d U 1 . . C
H2A .1749 -.2392 -.4597 .050 Uiso calc R 1 . . H
C3 .3045(4) -.0935(4) -.2690(5) .0439(8) Uani d U 1 . . C
H3 .4049 -.0737 -.2880 .053 Uiso calc R 1 . . H
As .3333 -.3333 .13772(7) .0308(2) Uani d SU 1 . . As
F1 .4574(2) -.1859(2) .0146(3) .0418(5) Uani d U 1 . . F
F2 .3121(3) -.2072(3) .2582(3) .0570(6) Uani d U 1 . . F

loop_
_atom_site_aniso_label
_atom_site_aniso_U_11
_atom_site_aniso_U_22
_atom_site_aniso_U_33
_atom_site_aniso_U_12
_atom_site_aniso_U_13
_atom_site_aniso_U_23
Cu .0205(3) .0205(3) .0200(4) .01023(15) .000 .000
N1 .0308(14) .0333(14) .0251(13) .0039(12) -.0046(11) .0027(10)
N2 .0352(15) .0352(15) .0332(14) .0125(12) -.0095(12) .0017(12)
C1 .0362(17) .0383(18) .0283(15) .0088(15) -.0050(14) .0007(13)
C2 .053(2) .0390(19) .0308(16) .0209(17) -.0041(15) .0044(14)
C3 .0411(19) .043(2) .046(2) .0195(16) -.0022(16) .0108(16)
As .0282(2) .0282(2) .0360(3) .01409(12) .000 .000
F1 .0345(10) .0319(10) .0525(11) .0118(8) -.0008(9) .0040(9)
F2 .0624(15) .0530(14) .0601(14) .0321(12) .0024(12) -.0180(11)

loop_
_atom_type_symbol
_atom_type_description
_atom_type_scat_dispersion_real
_atom_type_scat_dispersion_imag
_atom_type_scat_source
C C .0033 .0016 'International Tables Vol C Tables 4.2.6.8 and 6.1.1.4'
H H .0000 .0000 'International Tables Vol C Tables 4.2.6.8 and 6.1.1.4'
N N .0061 .0033 'International Tables Vol C Tables 4.2.6.8 and 6.1.1.4'
F F .0171 .0103 'International Tables Vol C Tables 4.2.6.8 and 6.1.1.4'
Cu Cu .3201 1.2651 'International Tables Vol C Tables 4.2.6.8 and 6.1.1.4'
As As .0499 2.0058 'International Tables Vol C Tables 4.2.6.8 and 6.1.1.4'

loop_
_geom_angle_atom_site_label_1
_geom_angle_atom_site_label_2
_geom_angle_atom_site_label_3
_geom_angle_site_symmetry_1
_geom_angle_site_symmetry_3
_geom_angle
_geom_angle_publ_flag
N1 Cu N1 5 . 90.11(10) no
N1 Cu N1 5 6 89.89(10) no
N1 Cu N1 . 6 90.11(10) yes
N1 Cu N1 5 3 90.11(10) no
N1 Cu N1 . 3 89.89(10) yes
N1 Cu N1 6 3 180.0 no
N1 Cu N1 5 4 89.89(10) no
N1 Cu N1 . 4 180.00(11) yes
N1 Cu N1 6 4 89.89(10) no
N1 Cu N1 3 4 90.11(10) no
N1 Cu N1 5 2 180.0 no
N1 Cu N1 . 2 89.89(10) no
N1 Cu N1 6 2 90.11(10) no
N1 Cu N1 3 2 89.89(10) no
N1 Cu N1 4 2 90.11(10) no
C1 N1 N2 . . 104.6(3) no
C1 N1 Cu . . 131.1(2) no
N2 N1 Cu . . 123.4(2) no
C3 N2 N1 . . 112.1(3) no
C3 N2 H2 . . 124.0 no
N1 N2 H2 . . 124.0 no
N1 C1 C2 . . 110.9(3) no
N1 C1 H1 . . 124.5 no
C2 C1 H1 . . 124.5 no
C3 C2 C1 . . 105.0(3) no
C3 C2 H2A . . 127.5 no
C1 C2 H2A . . 127.5 no
N2 C3 C2 . . 107.5(3) no
N2 C3 H3 . . 126.3 no
C2 C3 H3 . . 126.3 no
F2 As F2 2_545 3_655 90.68(12) no
F2 As F2 2_545 . 90.68(12) no
F2 As F2 3_655 . 90.68(12) no
F2 As F1 2_545 2_545 89.38(11) no
F2 As F1 3_655 2_545 179.01(10) no
F2 As F1 . 2_545 90.31(11) no
F2 As F1 2_545 3_655 90.31(11) no
F2 As F1 3_655 3_655 89.38(11) no
F2 As F1 . 3_655 179.01(10) no
F1 As F1 2_545 3_655 89.63(10) no
F2 As F1 2_545 . 179.01(10) no
F2 As F1 3_655 . 90.31(11) no
F2 As F1 . . 89.38(11) no
F1 As F1 2_545 . 89.63(10) no
F1 As F1 3_655 . 89.63(10) no

loop_
_geom_bond_atom_site_label_1
_geom_bond_atom_site_label_2
_geom_bond_site_symmetry_2
_geom_bond_distance
_geom_bond_publ_flag
Cu N1 5 2.142(3) no
Cu N1 . 2.142(3) yes
Cu N1 6 2.142(3) no
Cu N1 3 2.142(3) no
Cu N1 4 2.142(3) no
Cu N1 2 2.142(3) no
N1 C1 . 1.342(4) no
N1 N2 . 1.347(4) no
N2 C3 . 1.328(5) no
N2 H2 . .8800 no
C1 C2 . 1.385(5) no
C1 H1 . .9500 no
C2 C3 . 1.371(5) no
C2 H2A . .9500 no
C3 H3 . .9500 no
As F2 2_545 1.709(2) no
As F2 3_655 1.709(2) no
As F2 . 1.710(2) no
As F1 2_545 1.716(2) no
As F1 3_655 1.716(2) no
As F1 . 1.716(2) no

loop_
_geom_torsion_atom_site_label_1
_geom_torsion_atom_site_label_2
_geom_torsion_atom_site_label_3
_geom_torsion_atom_site_label_4
_geom_torsion_site_symmetry_1
_geom_torsion
_geom_torsion_publ_flag
N1 Cu N1 C1 5 89.4(2) no
N1 Cu N1 C1 6 179.3(3) no
N1 Cu N1 C1 3 -.7(3) no
N1 Cu N1 C1 2 -90.6(2) no
N1 Cu N1 N2 5 -103.2(3) no
N1 Cu N1 N2 6 -13.3(2) no
N1 Cu N1 N2 3 166.7(2) no
N1 Cu N1 N2 2 76.8(3) no
C1 N1 N2 C3 . -.3(4) no
Cu N1 N2 C3 . -170.5(2) no
N2 N1 C1 C2 . .3(4) no
Cu N1 C1 C2 . 169.5(2) no
N1 C1 C2 C3 . -.2(4) no
N1 N2 C3 C2 . .2(4) no
C1 C2 C3 N2 . .0(4) no
